data_7006767
loop_
_publ_author_name
'Jim\'enez-Rodr\'iguez, Cristina'
'Roca, Francesc X.'
'Bo, Carles'
'Benet-Buchholz, Jordi'
'Escudero-Ad\'an, Eduardo C'
'Freixa, Zoraida'
'van Leeuwen, Piet W. N. M.'

_publ_section_title
;
 SPANphos: trans-spanning diphosphines as cis chelating ligands!
;
_journal_issue 1
_journal_name_full 'Dalton transactions (Cambridge, England : 2003)'
_journal_page_first 268
_journal_page_last 278
_journal_paper_doi 10.1039/b513870c
_journal_year 2006
_chemical_formula_sum 'C44 H64 B Cl6 F4 O2 P2 Rh'
_chemical_formula_weight 1089.31
_chemical_name_systematic
;
?
;
_space_group_IT_number 14
_symmetry_cell_setting monoclinic
_symmetry_space_group_name_Hall '-P 2ybc'
_symmetry_space_group_name_H-M 'P 1 21/c 1'
_atom_sites_solution_hydrogens geom
_atom_sites_solution_primary direct
_atom_sites_solution_secondary difmap
_audit_creation_method SHELXL-97
_cell_angle_alpha 90.00
_cell_angle_beta 94.746(2)
_cell_angle_gamma 90.00
_cell_formula_units_Z 4
_cell_length_a 13.0532(8)
_cell_length_b 19.6411(12)
_cell_length_c 19.8764(13)
_cell_measurement_reflns_used 9611
_cell_measurement_temperature 100(2)
_cell_measurement_theta_max 39.30
_cell_measurement_theta_min 2.75
_cell_volume 5078.4(6)
_computing_cell_refinement 'Bruker-Nonius Apex v1.0-22 2002'
_computing_data_collection 'Bruker-Nonius Apex v1.0-22 2002'
_computing_data_reduction 'SAINT+ Version 7.06A Bruker-Nonius, 2004'
_computing_molecular_graphics 'Shelxtl Version 6.12 (Sheldrick, 2001)'
_computing_publication_material 'Shelxtl Version 6.12 (Sheldrick, 2001)'
_computing_structure_refinement 'Shelxtl Version 6.12 (Sheldrick, 2001)'
_computing_structure_solution 'Shelxtl Version 6.12 (Sheldrick, 2001)'
_diffrn_ambient_temperature 100(2)
_diffrn_detector_area_resol_mean 512
_diffrn_detector_type '4K CCD area detector APEX II'
_diffrn_measured_fraction_theta_full 0.923
_diffrn_measured_fraction_theta_max 0.923
_diffrn_measurement_device_type 'Kappa 4-axis goniometer bruker-nonius'
_diffrn_measurement_method
;
Fullsphere data collection, phi and omega scans
;
_diffrn_measurement_specimen_support 'magnetic support whith 10 micron nylon fiber cryoloop'
_diffrn_radiation_monochromator 'Multilayer Montel 200 mirrors'
_diffrn_radiation_type MoK\a
_diffrn_radiation_wavelength 0.71073
_diffrn_reflns_av_R_equivalents 0.0335
_diffrn_reflns_av_sigmaI/netI 0.0334
_diffrn_reflns_limit_h_max 23
_diffrn_reflns_limit_h_min -23
_diffrn_reflns_limit_k_max 26
_diffrn_reflns_limit_k_min -33
_diffrn_reflns_limit_l_max 35
_diffrn_reflns_limit_l_min -35
_diffrn_reflns_number 100953
_diffrn_reflns_theta_full 39.54
_diffrn_reflns_theta_max 39.54
_diffrn_reflns_theta_min 2.75
_diffrn_source 'rotating anode X-ray tube'
_diffrn_source_current 90
_diffrn_source_power 50
_diffrn_source_size '3 mm x 0.3 mm fine focus'
_diffrn_source_type 'Bruker-Nonius FR 591'
_exptl_absorpt_coefficient_mu 0.764
_exptl_absorpt_correction_T_max 1.0000
_exptl_absorpt_correction_T_min 0.7497
_exptl_absorpt_correction_type empirical
_exptl_absorpt_process_details
;
SADABS Version 2.1 2003 Bruker-Nonius
Blessing, Acta Cryst. (1995) A51 33-38
;
_exptl_crystal_colour red
_exptl_crystal_density_diffrn 1.425
_exptl_crystal_density_method 'not measured'
_exptl_crystal_description Block
_exptl_crystal_F_000 2248
_exptl_crystal_size_max 0.40
_exptl_crystal_size_mid 0.20
_exptl_crystal_size_min 0.20
_refine_diff_density_max 1.106
_refine_diff_density_min -0.809
_refine_diff_density_rms 0.080
_refine_ls_extinction_method none
_refine_ls_goodness_of_fit_ref 1.036
_refine_ls_hydrogen_treatment noref
_refine_ls_matrix_type full
_refine_ls_number_parameters 581
_refine_ls_number_reflns 28230
_refine_ls_number_restraints 0
_refine_ls_restrained_S_all 1.036
_refine_ls_R_factor_all 0.0481
_refine_ls_R_factor_gt 0.0335
_refine_ls_shift/su_max 0.005
_refine_ls_shift/su_mean 0.000
_refine_ls_structure_factor_coef Fsqd
_refine_ls_weighting_details 'calc w=1/[\s^2^(Fo^2^)+(0.0379P)^2^+2.3070P] where P=(Fo^2^+2Fc^2^)/3'
_refine_ls_weighting_scheme calc
_refine_ls_wR_factor_gt 0.0814
_refine_ls_wR_factor_ref 0.0899
_reflns_number_gt 22813
_reflns_number_total 28230
_reflns_threshold_expression >2sigma(I)
_cod_data_source_file b513870c.txt
_cod_data_source_block cj-i38_0m
_cod_depositor_comments
;
The following automatic conversions were performed:
'_diffrn_measurement_specimen_suppport' tag replaced with
'_diffrn_measurement_specimen_support'.

Automatic conversion script
Id: cif_correct_tags 1383 2010-08-28 14:59:44Z saulius 

The following automatic conversions were performed:
'_symmetry_cell_setting' value 'Monoclinic' changed to 'monoclinic'
according to '/home/saulius/struct/CIF-dictionaries/cif_core.dic'
dictionary named 'cif_core.dic' version 2.4.1 from 2010-06-29.

Automatic conversion script
Id: cif_fix_enum 1527 2010-12-29 10:47:43Z saulius 
;
_cod_original_sg_symbol_H-M P2(1)/c
_cod_database_code 7006767

loop_
_symmetry_equiv_pos_as_xyz
'x, y, z'
'-x, y+1/2, -z+1/2'
'-x, -y, -z'
'x, -y-1/2, z-1/2'

loop_
_atom_site_label
_atom_site_type_symbol
_atom_site_fract_x
_atom_site_fract_y
_atom_site_fract_z
_atom_site_U_iso_or_equiv
_atom_site_adp_type
_atom_site_occupancy
_atom_site_symmetry_multiplicity
_atom_site_calc_flag
_atom_site_refinement_flags
_atom_site_disorder_assembly
_atom_site_disorder_group
Rh1 Rh 0.058420(5) 0.713949(4) 0.748783(4) 0.01309(2) Uani 1 1 d . . .
C1 C 0.43273(7) 0.85642(6) 0.75980(6) 0.01755(17) Uani 1 1 d . . .
O1 O 0.33391(5) 0.88197(4) 0.73347(4) 0.01637(13) Uani 1 1 d . . .
P1 P 0.102517(18) 0.822721(14) 0.706261(13) 0.01299(4) Uani 1 1 d . . .
P2 P 0.224741(18) 0.689103(14) 0.800087(12) 0.01320(4) Uani 1 1 d . . .
C2 C 0.47468(8) 0.89308(6) 0.82430(6) 0.02107(19) Uani 1 1 d . . .
H2A H 0.5482 0.9038 0.8208 0.025 Uiso 1 1 calc R . .
H2B H 0.4705 0.8619 0.8631 0.025 Uiso 1 1 calc R . .
O2 O 0.41759(6) 0.78742(4) 0.78156(4) 0.01746(13) Uani 1 1 d . . .
C3 C 0.41735(8) 0.95939(6) 0.83851(6) 0.01849(17) Uani 1 1 d . . .
C4 C 0.30409(7) 0.94020(5) 0.83563(5) 0.01614(16) Uani 1 1 d . . .
C5 C 0.23757(8) 0.95691(6) 0.88449(5) 0.01822(17) Uani 1 1 d . . .
H5 H 0.2623 0.9836 0.9222 0.022 Uiso 1 1 calc R . .
C6 C 0.13503(8) 0.93518(6) 0.87908(5) 0.01715(16) Uani 1 1 d . . .
C7 C 0.09995(7) 0.89641(5) 0.82329(5) 0.01569(15) Uani 1 1 d . . .
H7 H 0.0302 0.8821 0.8191 0.019 Uiso 1 1 calc R . .
C8 C 0.16427(7) 0.87751(5) 0.77278(5) 0.01336(14) Uani 1 1 d . . .
C9 C 0.26660(7) 0.89948(5) 0.78084(5) 0.01387(14) Uani 1 1 d . . .
C10 C 0.43707(9) 1.01428(6) 0.78567(7) 0.0237(2) Uani 1 1 d . . .
H10A H 0.4086 0.9991 0.7410 0.036 Uiso 1 1 calc R . .
H10B H 0.5112 1.0217 0.7850 0.036 Uiso 1 1 calc R . .
H10C H 0.4039 1.0569 0.7974 0.036 Uiso 1 1 calc R . .
C11 C 0.45893(9) 0.98515(8) 0.90832(7) 0.0279(2) Uani 1 1 d . . .
H11A H 0.4240 1.0276 0.9186 0.042 Uiso 1 1 calc R . .
H11B H 0.5330 0.9934 0.9085 0.042 Uiso 1 1 calc R . .
H11C H 0.4463 0.9509 0.9425 0.042 Uiso 1 1 calc R . .
C12 C 0.06402(9) 0.95181(7) 0.93325(6) 0.0253(2) Uani 1 1 d . . .
H12A H -0.0022 0.9677 0.9121 0.038 Uiso 1 1 calc R . .
H12B H 0.0950 0.9876 0.9627 0.038 Uiso 1 1 calc R . .
H12C H 0.0533 0.9109 0.9600 0.038 Uiso 1 1 calc R . .
C13 C 0.49927(8) 0.86063(7) 0.69923(7) 0.0237(2) Uani 1 1 d . . .
H13A H 0.4565 0.8782 0.6596 0.028 Uiso 1 1 calc R . .
H13B H 0.5556 0.8936 0.7100 0.028 Uiso 1 1 calc R . .
C14 C 0.54615(9) 0.79184(7) 0.68048(7) 0.0247(2) Uani 1 1 d . . .
C15 C 0.45884(8) 0.74039(6) 0.67620(6) 0.02040(19) Uani 1 1 d . . .
C16 C 0.43507(9) 0.69494(7) 0.62332(6) 0.0238(2) Uani 1 1 d . . .
H16 H 0.4755 0.6950 0.5857 0.029 Uiso 1 1 calc R . .
C17 C 0.35301(9) 0.64922(6) 0.62448(6) 0.02101(19) Uani 1 1 d . . .
C18 C 0.29602(8) 0.64848(6) 0.68087(5) 0.01790(17) Uani 1 1 d . . .
H18 H 0.2424 0.6161 0.6830 0.021 Uiso 1 1 calc R . .
C19 C 0.31582(7) 0.69454(6) 0.73487(5) 0.01515(15) Uani 1 1 d . . .
C20 C 0.39648(7) 0.74054(6) 0.73055(5) 0.01627(16) Uani 1 1 d . . .
C21 C 0.63029(9) 0.76933(8) 0.73507(9) 0.0311(3) Uani 1 1 d . . .
H21A H 0.6000 0.7636 0.7782 0.047 Uiso 1 1 calc R . .
H21B H 0.6843 0.8041 0.7399 0.047 Uiso 1 1 calc R . .
H21C H 0.6600 0.7260 0.7218 0.047 Uiso 1 1 calc R . .
C22 C 0.59524(12) 0.80040(9) 0.61357(9) 0.0376(3) Uani 1 1 d . . .
H22A H 0.6288 0.7578 0.6022 0.056 Uiso 1 1 calc R . .
H22B H 0.6464 0.8370 0.6180 0.056 Uiso 1 1 calc R . .
H22C H 0.5419 0.8119 0.5777 0.056 Uiso 1 1 calc R . .
C23 C 0.32212(11) 0.60378(7) 0.56501(6) 0.0277(2) Uani 1 1 d . . .
H23A H 0.3011 0.5592 0.5813 0.042 Uiso 1 1 calc R . .
H23B H 0.3806 0.5981 0.5376 0.042 Uiso 1 1 calc R . .
H23C H 0.2646 0.6245 0.5375 0.042 Uiso 1 1 calc R . .
C24 C 0.18502(8) 0.81443(6) 0.63531(5) 0.01820(17) Uani 1 1 d . . .
H24 H 0.2530 0.7979 0.6558 0.022 Uiso 1 1 calc R . .
C25 C 0.14347(10) 0.75750(7) 0.58746(6) 0.0251(2) Uani 1 1 d . . .
H25A H 0.0801 0.7729 0.5621 0.038 Uiso 1 1 calc R . .
H25B H 0.1289 0.7170 0.6138 0.038 Uiso 1 1 calc R . .
H25C H 0.1949 0.7463 0.5559 0.038 Uiso 1 1 calc R . .
C26 C 0.20803(10) 0.87914(8) 0.59616(6) 0.0270(2) Uani 1 1 d . . .
H26A H 0.2643 0.8702 0.5676 0.041 Uiso 1 1 calc R . .
H26B H 0.2281 0.9158 0.6281 0.041 Uiso 1 1 calc R . .
H26C H 0.1465 0.8928 0.5678 0.041 Uiso 1 1 calc R . .
C27 C -0.00998(8) 0.87789(6) 0.67810(6) 0.01791(17) Uani 1 1 d . . .
H27 H -0.0583 0.8746 0.7145 0.021 Uiso 1 1 calc R . .
C28 C -0.07144(9) 0.85424(7) 0.61304(6) 0.0241(2) Uani 1 1 d . . .
H28A H -0.1360 0.8798 0.6069 0.036 Uiso 1 1 calc R . .
H28B H -0.0865 0.8055 0.6163 0.036 Uiso 1 1 calc R . .
H28C H -0.0310 0.8623 0.5744 0.036 Uiso 1 1 calc R . .
C29 C 0.01488(10) 0.95387(6) 0.67186(7) 0.0253(2) Uani 1 1 d . . .
H29A H 0.0540 0.9611 0.6325 0.038 Uiso 1 1 calc R . .
H29B H 0.0557 0.9691 0.7127 0.038 Uiso 1 1 calc R . .
H29C H -0.0492 0.9800 0.6664 0.038 Uiso 1 1 calc R . .
C30 C 0.25821(8) 0.74686(6) 0.87223(5) 0.01713(16) Uani 1 1 d . . .
H30 H 0.2699 0.7926 0.8522 0.021 Uiso 1 1 calc R . .
C31 C 0.16251(10) 0.75445(6) 0.91225(6) 0.0224(2) Uani 1 1 d . . .
H31A H 0.1506 0.7118 0.9360 0.034 Uiso 1 1 calc R . .
H31B H 0.1025 0.7649 0.8811 0.034 Uiso 1 1 calc R . .
H31C H 0.1736 0.7915 0.9451 0.034 Uiso 1 1 calc R . .
C32 C 0.35467(10) 0.73141(7) 0.91906(6) 0.0249(2) Uani 1 1 d . . .
H32A H 0.3688 0.7696 0.9501 0.037 Uiso 1 1 calc R . .
H32B H 0.4133 0.7247 0.8920 0.037 Uiso 1 1 calc R . .
H32C H 0.3435 0.6900 0.9450 0.037 Uiso 1 1 calc R . .
C33 C 0.24958(8) 0.59930(6) 0.82885(5) 0.01778(17) Uani 1 1 d . . .
H33 H 0.2194 0.5696 0.7914 0.021 Uiso 1 1 calc R . .
C34 C 0.36397(9) 0.57964(7) 0.83952(6) 0.0236(2) Uani 1 1 d . . .
H34A H 0.3944 0.6004 0.8814 0.035 Uiso 1 1 calc R . .
H34B H 0.4000 0.5960 0.8013 0.035 Uiso 1 1 calc R . .
H34C H 0.3703 0.5300 0.8427 0.035 Uiso 1 1 calc R . .
C35 C 0.19496(9) 0.57953(6) 0.89151(6) 0.02217(19) Uani 1 1 d . . .
H35A H 0.2027 0.5305 0.8996 0.033 Uiso 1 1 calc R . .
H35B H 0.1218 0.5908 0.8841 0.033 Uiso 1 1 calc R . .
H35C H 0.2255 0.6046 0.9308 0.033 Uiso 1 1 calc R . .
C36 C -0.07017(8) 0.68722(6) 0.67546(6) 0.02122(19) Uani 1 1 d . . .
H36 H -0.0743 0.7021 0.6272 0.025 Uiso 1 1 calc R . .
C37 C -0.10870(8) 0.72578(6) 0.72639(6) 0.02001(19) Uani 1 1 d . . .
H37 H -0.1428 0.7709 0.7182 0.024 Uiso 1 1 calc R . .
C38 C -0.14061(8) 0.67481(6) 0.77958(7) 0.0234(2) Uani 1 1 d . . .
H38 H -0.1884 0.6915 0.8128 0.028 Uiso 1 1 calc R . .
C39 C -0.03506(8) 0.64803(6) 0.80790(6) 0.02102(19) Uani 1 1 d . . .
H39 H -0.0178 0.6387 0.8570 0.025 Uiso 1 1 calc R . .
C40 C 0.00387(8) 0.60948(6) 0.75714(6) 0.02066(19) Uani 1 1 d . . .
H40 H 0.0510 0.5698 0.7664 0.025 Uiso 1 1 calc R . .
C41 C -0.07771(9) 0.61234(6) 0.69671(7) 0.0241(2) Uani 1 1 d . . .
H41 H -0.0734 0.5771 0.6607 0.029 Uiso 1 1 calc R . .
C42 C -0.17740(9) 0.61429(7) 0.73379(8) 0.0280(2) Uani 1 1 d . . .
H42A H -0.1885 0.5721 0.7595 0.034 Uiso 1 1 calc R . .
H42B H -0.2392 0.6252 0.7034 0.034 Uiso 1 1 calc R . .
C1SA C 0.30276(13) 0.40193(9) 0.04827(8) 0.0347(3) Uani 1 1 d . . .
H1S H 0.2978 0.3580 0.0227 0.042 Uiso 1 1 calc R A 1
Cl1A Cl 0.17701(6) 0.43218(4) 0.05408(7) 0.04727(16) Uani 0.913(4) 1 d P B 1
Cl2A Cl 0.36619(5) 0.38517(7) 0.12834(3) 0.0459(2) Uani 0.913(4) 1 d P B 1
Cl3A Cl 0.37144(11) 0.45934(5) 0.00190(5) 0.0644(2) Uani 0.913(4) 1 d P B 1
C1SB C 0.23281(12) 0.32686(8) 0.54593(7) 0.0323(3) Uani 1 1 d . . .
H2S H 0.2234 0.3552 0.5867 0.039 Uiso 1 1 calc R C 1
Cl1B Cl 0.22382(13) 0.37886(8) 0.47472(7) 0.0760(4) Uani 0.891(4) 1 d P D 1
Cl2B Cl 0.13791(9) 0.26313(6) 0.53895(4) 0.0547(2) Uani 0.891(4) 1 d P D 1
Cl3B Cl 0.35630(8) 0.28791(5) 0.55500(6) 0.0534(3) Uani 0.891(4) 1 d P D 1
B1S B 0.20809(10) 0.44068(8) 0.69981(9) 0.0278(3) Uani 1 1 d . . .
F1S F 0.25162(10) 0.43779(6) 0.76594(7) 0.0574(3) Uani 1 1 d . . .
F2S F 0.28299(8) 0.45121(6) 0.65510(7) 0.0491(3) Uani 1 1 d . . .
F3S F 0.16045(7) 0.37819(5) 0.68379(5) 0.03254(18) Uani 1 1 d . . .
F4S F 0.13610(7) 0.49276(5) 0.69382(6) 0.0384(2) Uani 1 1 d . . .
Cl1' Cl 0.2326(5) 0.3720(5) 0.4659(4) 0.0312(11) Uiso 0.109(4) 1 d P D 2
Cl2' Cl 0.1087(4) 0.2846(4) 0.5341(3) 0.0408(12) Uiso 0.109(4) 1 d P D 2
Cl3' Cl 0.3264(5) 0.2791(3) 0.5706(3) 0.0396(12) Uiso 0.109(4) 1 d P D 2
Cl2" Cl 0.3472(7) 0.4108(5) 0.1311(4) 0.0456(17) Uiso 0.087(4) 1 d P B 2
Cl3" Cl 0.4019(8) 0.4479(6) 0.0084(4) 0.051(2) Uiso 0.087(4) 1 d P B 2
Cl1" Cl 0.1834(5) 0.4349(4) 0.0702(3) 0.0244(11) Uiso 0.087(4) 1 d P B 2

loop_
_atom_site_aniso_label
_atom_site_aniso_U_11
_atom_site_aniso_U_22
_atom_site_aniso_U_33
_atom_site_aniso_U_23
_atom_site_aniso_U_13
_atom_site_aniso_U_12
Rh1 0.01154(3) 0.01034(3) 0.01723(3) -0.00087(2) 0.00022(2) 0.00042(2)
C1 0.0113(3) 0.0165(5) 0.0250(4) 0.0023(3) 0.0023(3) 0.0005(3)
O1 0.0121(2) 0.0188(4) 0.0185(3) -0.0001(2) 0.0025(2) 0.0018(2)
P1 0.01276(9) 0.01153(11) 0.01441(9) -0.00076(7) -0.00056(7) 0.00149(7)
P2 0.01369(9) 0.01232(11) 0.01346(9) 0.00032(7) 0.00039(7) 0.00029(7)
C2 0.0146(3) 0.0187(5) 0.0290(5) 0.0019(4) -0.0034(3) -0.0020(3)
O2 0.0159(3) 0.0152(4) 0.0214(3) 0.0009(3) 0.0026(2) -0.0007(2)
C3 0.0148(3) 0.0171(5) 0.0233(4) -0.0003(3) 0.0000(3) -0.0051(3)
C4 0.0151(3) 0.0144(4) 0.0188(4) -0.0010(3) 0.0005(3) -0.0028(3)
C5 0.0181(4) 0.0174(5) 0.0192(4) -0.0039(3) 0.0021(3) -0.0037(3)
C6 0.0171(4) 0.0161(5) 0.0185(4) -0.0036(3) 0.0035(3) -0.0012(3)
C7 0.0135(3) 0.0149(4) 0.0188(4) -0.0022(3) 0.0026(3) -0.0010(3)
C8 0.0124(3) 0.0122(4) 0.0154(3) -0.0006(3) 0.0007(2) 0.0001(3)
C9 0.0119(3) 0.0138(4) 0.0159(3) -0.0001(3) 0.0014(3) -0.0001(3)
C10 0.0205(4) 0.0173(5) 0.0336(6) 0.0045(4) 0.0037(4) -0.0042(4)
C11 0.0228(5) 0.0321(7) 0.0280(5) -0.0045(5) -0.0027(4) -0.0112(4)
C12 0.0235(5) 0.0296(6) 0.0237(5) -0.0084(4) 0.0083(4) -0.0024(4)
C13 0.0164(4) 0.0224(6) 0.0336(6) 0.0058(4) 0.0105(4) 0.0017(4)
C14 0.0168(4) 0.0253(6) 0.0333(6) 0.0027(4) 0.0103(4) 0.0029(4)
C15 0.0158(4) 0.0223(5) 0.0240(5) 0.0023(4) 0.0066(3) 0.0047(3)
C16 0.0236(4) 0.0265(6) 0.0224(5) 0.0000(4) 0.0081(4) 0.0082(4)
C17 0.0240(4) 0.0206(5) 0.0186(4) -0.0015(3) 0.0026(3) 0.0082(4)
C18 0.0195(4) 0.0169(5) 0.0172(4) -0.0009(3) 0.0004(3) 0.0038(3)
C19 0.0143(3) 0.0155(4) 0.0156(4) 0.0005(3) 0.0011(3) 0.0031(3)
C20 0.0138(3) 0.0163(5) 0.0189(4) 0.0009(3) 0.0023(3) 0.0027(3)
C21 0.0147(4) 0.0283(7) 0.0506(8) 0.0016(6) 0.0037(4) 0.0045(4)
C22 0.0311(6) 0.0400(9) 0.0450(8) 0.0011(6) 0.0238(6) -0.0005(6)
C23 0.0365(6) 0.0263(6) 0.0202(5) -0.0044(4) 0.0019(4) 0.0106(5)
C24 0.0200(4) 0.0203(5) 0.0143(4) 0.0009(3) 0.0013(3) 0.0045(3)
C25 0.0287(5) 0.0294(6) 0.0165(4) -0.0056(4) -0.0019(4) 0.0090(4)
C26 0.0283(5) 0.0314(7) 0.0217(5) 0.0097(4) 0.0041(4) 0.0024(4)
C27 0.0163(3) 0.0136(4) 0.0230(4) -0.0014(3) -0.0036(3) 0.0029(3)
C28 0.0233(4) 0.0206(5) 0.0266(5) -0.0007(4) -0.0087(4) 0.0044(4)
C29 0.0264(5) 0.0136(5) 0.0345(6) 0.0016(4) -0.0058(4) 0.0036(4)
C30 0.0214(4) 0.0154(5) 0.0144(4) -0.0002(3) 0.0001(3) -0.0024(3)
C31 0.0315(5) 0.0195(5) 0.0170(4) -0.0021(3) 0.0074(4) -0.0025(4)
C32 0.0291(5) 0.0231(6) 0.0210(5) 0.0021(4) -0.0078(4) -0.0047(4)
C33 0.0194(4) 0.0134(4) 0.0200(4) 0.0014(3) -0.0019(3) 0.0013(3)
C34 0.0210(4) 0.0207(5) 0.0283(5) 0.0044(4) -0.0020(4) 0.0048(4)
C35 0.0246(4) 0.0180(5) 0.0235(5) 0.0049(4) -0.0004(4) -0.0028(4)
C36 0.0184(4) 0.0162(5) 0.0279(5) -0.0033(4) -0.0049(3) -0.0003(3)
C37 0.0134(3) 0.0146(5) 0.0314(5) -0.0013(4) -0.0019(3) 0.0008(3)
C38 0.0141(4) 0.0188(5) 0.0375(6) 0.0003(4) 0.0040(4) -0.0009(3)
C39 0.0166(4) 0.0181(5) 0.0287(5) 0.0030(4) 0.0043(3) -0.0009(3)
C40 0.0163(4) 0.0122(5) 0.0334(5) 0.0010(4) 0.0011(3) -0.0010(3)
C41 0.0200(4) 0.0143(5) 0.0372(6) -0.0053(4) -0.0024(4) -0.0015(3)
C42 0.0162(4) 0.0170(5) 0.0502(8) -0.0009(5) -0.0011(4) -0.0032(4)
C1SA 0.0407(7) 0.0291(7) 0.0341(7) -0.0036(5) 0.0026(5) 0.0011(6)
Cl1A 0.0421(3) 0.0434(3) 0.0549(5) -0.0153(3) -0.0043(3) 0.0061(2)
Cl2A 0.0332(2) 0.0660(6) 0.0373(2) 0.0026(2) -0.00379(16) -0.0085(3)
Cl3A 0.0712(6) 0.0551(4) 0.0715(4) 0.0267(4) 0.0323(4) 0.0093(4)
C1SB 0.0434(7) 0.0232(7) 0.0292(6) -0.0024(5) -0.0030(5) -0.0029(5)
Cl1B 0.1121(8) 0.0511(6) 0.0595(7) 0.0298(5) -0.0244(5) -0.0199(5)
Cl2B 0.0586(5) 0.0458(5) 0.0582(3) 0.0028(3) -0.0044(3) -0.0222(4)
Cl3B 0.0466(4) 0.0505(4) 0.0596(5) -0.0190(3) -0.0162(4) 0.0104(3)
B1S 0.0180(5) 0.0224(7) 0.0428(8) -0.0070(5) 0.0007(5) 0.0017(4)
F1S 0.0670(8) 0.0416(6) 0.0581(7) -0.0158(5) -0.0283(6) 0.0120(5)
F2S 0.0297(4) 0.0318(5) 0.0893(9) 0.0028(5) 0.0266(5) -0.0007(4)
F3S 0.0286(4) 0.0259(4) 0.0443(5) -0.0098(3) 0.0099(3) -0.0054(3)
F4S 0.0269(4) 0.0310(5) 0.0566(6) -0.0138(4) -0.0013(4) 0.0121(3)

loop_
_atom_type_symbol
_atom_type_description
_atom_type_scat_dispersion_real
_atom_type_scat_dispersion_imag
_atom_type_scat_source
C C 0.0033 0.0016 'International Tables Vol C Tables 4.2.6.8 and 6.1.1.4'
H H 0.0000 0.0000 'International Tables Vol C Tables 4.2.6.8 and 6.1.1.4'
O O 0.0106 0.0060 'International Tables Vol C Tables 4.2.6.8 and 6.1.1.4'
P P 0.1023 0.0942 'International Tables Vol C Tables 4.2.6.8 and 6.1.1.4'
Rh Rh -1.1178 0.9187 'International Tables Vol C Tables 4.2.6.8 and 6.1.1.4'
Cl Cl 0.1484 0.1585 'International Tables Vol C Tables 4.2.6.8 and 6.1.1.4'
F F 0.0171 0.0103 'International Tables Vol C Tables 4.2.6.8 and 6.1.1.4'
B B 0.0013 0.0007 'International Tables Vol C Tables 4.2.6.8 and 6.1.1.4'

loop_
_geom_angle_atom_site_label_1
_geom_angle_atom_site_label_2
_geom_angle_atom_site_label_3
_geom_angle
_geom_angle_site_symmetry_1
_geom_angle_site_symmetry_3
_geom_angle_publ_flag
C40 Rh1 C39 37.12(5) . . ?
C40 Rh1 C36 65.74(4) . . ?
C39 Rh1 C36 77.59(5) . . ?
C40 Rh1 C37 77.92(4) . . ?
C39 Rh1 C37 65.40(4) . . ?
C36 Rh1 C37 36.90(4) . . ?
C40 Rh1 P2 93.82(3) . . ?
C39 Rh1 P2 100.30(3) . . ?
C36 Rh1 P2 149.24(3) . . ?
C37 Rh1 P2 164.75(3) . . ?
C40 Rh1 P1 163.47(3) . . ?
C39 Rh1 P1 151.91(3) . . ?
C36 Rh1 P1 99.95(3) . . ?
C37 Rh1 P1 95.62(3) . . ?
P2 Rh1 P1 95.594(9) . . ?
O2 C1 O1 107.18(8) . . ?
O2 C1 C2 103.84(9) . . ?
O1 C1 C2 112.79(9) . . ?
O2 C1 C13 112.61(9) . . ?
O1 C1 C13 104.04(8) . . ?
C2 C1 C13 116.25(9) . . ?
C9 O1 C1 116.05(8) . . ?
C8 P1 C24 110.57(5) . . ?
C8 P1 C27 99.36(5) . . ?
C24 P1 C27 108.32(5) . . ?
C8 P1 Rh1 111.95(3) . . ?
C24 P1 Rh1 111.33(4) . . ?
C27 P1 Rh1 114.70(4) . . ?
C19 P2 C30 112.74(5) . . ?
C19 P2 C33 99.47(5) . . ?
C30 P2 C33 108.45(5) . . ?
C19 P2 Rh1 107.95(3) . . ?
C30 P2 Rh1 110.84(4) . . ?
C33 P2 Rh1 116.99(3) . . ?
C1 C2 C3 113.94(9) . . ?
C20 O2 C1 115.51(8) . . ?
C4 C3 C11 112.68(9) . . ?
C4 C3 C2 105.59(9) . . ?
C11 C3 C2 107.70(10) . . ?
C4 C3 C10 111.34(9) . . ?
C11 C3 C10 108.62(10) . . ?
C2 C3 C10 110.83(10) . . ?
C5 C4 C9 118.45(9) . . ?
C5 C4 C3 125.05(9) . . ?
C9 C4 C3 116.41(9) . . ?
C4 C5 C6 121.41(9) . . ?
C7 C6 C5 118.52(9) . . ?
C7 C6 C12 120.31(9) . . ?
C5 C6 C12 121.16(10) . . ?
C6 C7 C8 122.36(9) . . ?
C9 C8 C7 117.12(9) . . ?
C9 C8 P1 128.32(7) . . ?
C7 C8 P1 114.48(7) . . ?
O1 C9 C8 119.94(8) . . ?
O1 C9 C4 117.94(8) . . ?
C8 C9 C4 122.11(9) . . ?
C14 C13 C1 113.68(10) . . ?
C15 C14 C22 112.94(12) . . ?
C15 C14 C13 106.58(9) . . ?
C22 C14 C13 108.45(11) . . ?
C15 C14 C21 109.60(11) . . ?
C22 C14 C21 108.50(11) . . ?
C13 C14 C21 110.78(12) . . ?
C16 C15 C20 118.29(11) . . ?
C16 C15 C14 125.92(10) . . ?
C20 C15 C14 115.77(11) . . ?
C15 C16 C17 121.41(10) . . ?
C18 C17 C16 118.65(11) . . ?
C18 C17 C23 119.83(11) . . ?
C16 C17 C23 121.45(11) . . ?
C17 C18 C19 121.87(11) . . ?
C20 C19 C18 117.39(9) . . ?
C20 C19 P2 128.17(8) . . ?
C18 C19 P2 114.32(8) . . ?
O2 C20 C19 119.50(9) . . ?
O2 C20 C15 118.22(10) . . ?
C19 C20 C15 122.26(10) . . ?
C26 C24 C25 111.27(10) . . ?
C26 C24 P1 117.68(8) . . ?
C25 C24 P1 109.73(8) . . ?
C29 C27 C28 108.98(9) . . ?
C29 C27 P1 114.90(7) . . ?
C28 C27 P1 114.75(8) . . ?
C32 C30 C31 111.43(9) . . ?
C32 C30 P2 118.57(8) . . ?
C31 C30 P2 108.01(7) . . ?
C35 C33 C34 109.57(9) . . ?
C35 C33 P2 113.91(8) . . ?
C34 C33 P2 114.79(8) . . ?
C37 C36 C41 106.62(11) . . ?
C37 C36 Rh1 71.89(6) . . ?
C41 C36 Rh1 96.28(7) . . ?
C36 C37 C38 106.29(10) . . ?
C36 C37 Rh1 71.21(6) . . ?
C38 C37 Rh1 96.45(7) . . ?
C39 C38 C37 100.89(8) . . ?
C39 C38 C42 100.22(10) . . ?
C37 C38 C42 100.61(11) . . ?
C40 C39 C38 106.91(10) . . ?
C40 C39 Rh1 71.28(7) . . ?
C38 C39 Rh1 97.10(7) . . ?
C39 C40 C41 105.99(10) . . ?
C39 C40 Rh1 71.61(7) . . ?
C41 C40 Rh1 96.62(7) . . ?
C36 C41 C40 101.17(9) . . ?
C36 C41 C42 100.53(10) . . ?
C40 C41 C42 100.60(11) . . ?
C41 C42 C38 93.83(9) . . ?
Cl2" C1SA Cl3A 107.1(3) . . ?
Cl2" C1SA Cl1A 98.4(4) . . ?
Cl3A C1SA Cl1A 109.79(11) . . ?
Cl2" C1SA Cl2A 18.6(4) . . ?
Cl3A C1SA Cl2A 111.91(11) . . ?
Cl1A C1SA Cl2A 112.02(11) . . ?
Cl2" C1SA Cl1" 87.8(5) . . ?
Cl3A C1SA Cl1" 113.1(2) . . ?
Cl1A C1SA Cl1" 10.7(2) . . ?
Cl2A C1SA Cl1" 101.7(2) . . ?
Cl2" C1SA Cl3" 100.0(4) . . ?
Cl3A C1SA Cl3" 14.9(3) . . ?
Cl1A C1SA Cl3" 124.4(4) . . ?
Cl2A C1SA Cl3" 100.9(3) . . ?
Cl1" C1SA Cl3" 126.8(4) . . ?
Cl3' C1SB Cl1B 126.6(2) . . ?
Cl3' C1SB Cl2B 97.1(2) . . ?
Cl1B C1SB Cl2B 110.71(10) . . ?
Cl3' C1SB Cl3B 17.5(2) . . ?
Cl1B C1SB Cl3B 109.51(11) . . ?
Cl2B C1SB Cl3B 109.16(9) . . ?
Cl3' C1SB Cl2' 115.2(3) . . ?
Cl1B C1SB Cl2' 99.4(2) . . ?
Cl2B C1SB Cl2' 18.3(2) . . ?
Cl3B C1SB Cl2' 127.3(2) . . ?
Cl3' C1SB Cl1' 120.3(3) . . ?
Cl1B C1SB Cl1' 7.8(3) . . ?
Cl2B C1SB Cl1' 109.1(3) . . ?
Cl3B C1SB Cl1' 103.5(2) . . ?
Cl2' C1SB Cl1' 99.9(3) . . ?
F4S B1S F1S 109.41(13) . . ?
F4S B1S F2S 110.04(14) . . ?
F1S B1S F2S 110.91(13) . . ?
F4S B1S F3S 109.98(11) . . ?
F1S B1S F3S 108.57(14) . . ?
F2S B1S F3S 107.91(12) . . ?
C1SA Cl2" Cl1" 47.2(3) . . ?
C1SA Cl1" Cl2" 45.0(3) . . ?

loop_
_geom_bond_atom_site_label_1
_geom_bond_atom_site_label_2
_geom_bond_distance
_geom_bond_site_symmetry_2
_geom_bond_publ_flag
Rh1 C40 2.1828(11) . ?
Rh1 C39 2.1870(11) . ?
Rh1 C36 2.1937(11) . ?
Rh1 C37 2.2024(10) . ?
Rh1 P2 2.3717(3) . ?
Rh1 P1 2.3854(3) . ?
C1 O2 1.4412(14) . ?
C1 O1 1.4415(12) . ?
C1 C2 1.5316(16) . ?
C1 C13 1.5439(15) . ?
O1 C9 1.3833(12) . ?
P1 C8 1.8384(10) . ?
P1 C24 1.8510(11) . ?
P1 C27 1.8729(10) . ?
P2 C19 1.8331(10) . ?
P2 C30 1.8520(11) . ?
P2 C33 1.8741(11) . ?
C2 C3 1.5398(17) . ?
O2 C20 1.3803(14) . ?
C3 C4 1.5222(14) . ?
C3 C11 1.5335(16) . ?
C3 C10 1.5414(16) . ?
C4 C5 1.3944(15) . ?
C4 C9 1.4060(14) . ?
C5 C6 1.4006(14) . ?
C6 C7 1.3911(14) . ?
C6 C12 1.5133(15) . ?
C7 C8 1.4108(13) . ?
C8 C9 1.4001(13) . ?
C13 C14 1.5416(18) . ?
C14 C15 1.5203(17) . ?
C14 C22 1.5324(19) . ?
C14 C21 1.5434(19) . ?
C15 C16 1.3944(18) . ?
C15 C20 1.4054(14) . ?
C16 C17 1.3995(19) . ?
C17 C18 1.3957(15) . ?
C17 C23 1.5091(17) . ?
C18 C19 1.4111(15) . ?
C19 C20 1.3955(15) . ?
C24 C26 1.5330(17) . ?
C24 C25 1.5374(17) . ?
C27 C29 1.5344(17) . ?
C27 C28 1.5361(15) . ?
C30 C32 1.5329(15) . ?
C30 C31 1.5427(16) . ?
C33 C35 1.5353(16) . ?
C33 C34 1.5400(15) . ?
C36 C37 1.3913(17) . ?
C36 C41 1.5355(18) . ?
C37 C38 1.5382(18) . ?
C38 C39 1.5374(16) . ?
C38 C42 1.5490(19) . ?
C39 C40 1.3908(17) . ?
C40 C41 1.5390(17) . ?
C41 C42 1.5481(18) . ?
C1SA Cl2" 1.709(7) . ?
C1SA Cl3A 1.7496(18) . ?
C1SA Cl1A 1.7585(18) . ?
C1SA Cl2A 1.7632(17) . ?
C1SA Cl1" 1.774(7) . ?
C1SA Cl3" 1.813(9) . ?
C1SB Cl3' 1.586(6) . ?
C1SB Cl1B 1.741(2) . ?
C1SB Cl2B 1.7584(16) . ?
C1SB Cl3B 1.7799(18) . ?
C1SB Cl2' 1.818(6) . ?
C1SB Cl1' 1.822(9) . ?
B1S F4S 1.3875(17) . ?
B1S F1S 1.389(2) . ?
B1S F2S 1.3901(19) . ?
B1S F3S 1.4007(18) . ?
Cl2" Cl1" 2.415(13) . ?

loop_
_geom_torsion_atom_site_label_1
_geom_torsion_atom_site_label_2
_geom_torsion_atom_site_label_3
_geom_torsion_atom_site_label_4
_geom_torsion
_geom_torsion_site_symmetry_1
_geom_torsion_site_symmetry_2
_geom_torsion_site_symmetry_3
_geom_torsion_site_symmetry_4
_geom_torsion_publ_flag
O2 C1 O1 C9 75.77(11) . . . . ?
C2 C1 O1 C9 -37.90(12) . . . . ?
C13 C1 O1 C9 -164.74(9) . . . . ?
C40 Rh1 P1 C8 -177.34(11) . . . . ?
C39 Rh1 P1 C8 71.48(8) . . . . ?
C36 Rh1 P1 C8 153.73(5) . . . . ?
C37 Rh1 P1 C8 116.72(5) . . . . ?
P2 Rh1 P1 C8 -52.92(3) . . . . ?
C40 Rh1 P1 C24 -53.01(11) . . . . ?
C39 Rh1 P1 C24 -164.19(7) . . . . ?
C36 Rh1 P1 C24 -81.94(5) . . . . ?
C37 Rh1 P1 C24 -118.95(5) . . . . ?
P2 Rh1 P1 C24 71.41(4) . . . . ?
C40 Rh1 P1 C27 70.43(11) . . . . ?
C39 Rh1 P1 C27 -40.75(8) . . . . ?
C36 Rh1 P1 C27 41.50(5) . . . . ?
C37 Rh1 P1 C27 4.49(5) . . . . ?
P2 Rh1 P1 C27 -165.15(4) . . . . ?
C40 Rh1 P2 C19 109.88(5) . . . . ?
C39 Rh1 P2 C19 146.74(5) . . . . ?
C36 Rh1 P2 C19 63.74(8) . . . . ?
C37 Rh1 P2 C19 166.34(12) . . . . ?
P1 Rh1 P2 C19 -56.51(4) . . . . ?
C40 Rh1 P2 C30 -126.20(5) . . . . ?
C39 Rh1 P2 C30 -89.34(5) . . . . ?
C36 Rh1 P2 C30 -172.33(7) . . . . ?
C37 Rh1 P2 C30 -69.74(12) . . . . ?
P1 Rh1 P2 C30 67.41(4) . . . . ?
C40 Rh1 P2 C33 -1.17(5) . . . . ?
C39 Rh1 P2 C33 35.69(5) . . . . ?
C36 Rh1 P2 C33 -47.30(8) . . . . ?
C37 Rh1 P2 C33 55.29(13) . . . . ?
P1 Rh1 P2 C33 -167.56(4) . . . . ?
O2 C1 C2 C3 -129.33(9) . . . . ?
O1 C1 C2 C3 -13.64(13) . . . . ?
C13 C1 C2 C3 106.40(11) . . . . ?
O1 C1 O2 C20 71.05(10) . . . . ?
C2 C1 O2 C20 -169.36(8) . . . . ?
C13 C1 O2 C20 -42.76(11) . . . . ?
C1 C2 C3 C4 52.51(12) . . . . ?
C1 C2 C3 C11 173.14(9) . . . . ?
C1 C2 C3 C10 -68.18(11) . . . . ?
C11 C3 C4 C5 13.23(16) . . . . ?
C2 C3 C4 C5 130.54(12) . . . . ?
C10 C3 C4 C5 -109.11(13) . . . . ?
C11 C3 C4 C9 -163.29(11) . . . . ?
C2 C3 C4 C9 -45.98(12) . . . . ?
C10 C3 C4 C9 74.37(13) . . . . ?
C9 C4 C5 C6 -1.30(17) . . . . ?
C3 C4 C5 C6 -177.76(11) . . . . ?
C4 C5 C6 C7 -0.30(17) . . . . ?
C4 C5 C6 C12 178.27(11) . . . . ?
C5 C6 C7 C8 0.96(17) . . . . ?
C12 C6 C7 C8 -177.63(11) . . . . ?
C6 C7 C8 C9 0.03(16) . . . . ?
C6 C7 C8 P1 177.07(9) . . . . ?
C24 P1 C8 C9 -13.86(11) . . . . ?
C27 P1 C8 C9 -127.57(10) . . . . ?
Rh1 P1 C8 C9 110.89(9) . . . . ?
C24 P1 C8 C7 169.49(8) . . . . ?
C27 P1 C8 C7 55.78(9) . . . . ?
Rh1 P1 C8 C7 -65.75(8) . . . . ?
C1 O1 C9 C8 -133.07(10) . . . . ?
C1 O1 C9 C4 47.85(13) . . . . ?
C7 C8 C9 O1 179.24(9) . . . . ?
P1 C8 C9 O1 2.67(14) . . . . ?
C7 C8 C9 C4 -1.71(15) . . . . ?
P1 C8 C9 C4 -178.28(8) . . . . ?
C5 C4 C9 O1 -178.59(10) . . . . ?
C3 C4 C9 O1 -1.83(14) . . . . ?
C5 C4 C9 C8 2.35(16) . . . . ?
C3 C4 C9 C8 179.11(9) . . . . ?
O2 C1 C13 C14 -7.06(13) . . . . ?
O1 C1 C13 C14 -122.79(10) . . . . ?
C2 C1 C13 C14 112.57(12) . . . . ?
C1 C13 C14 C15 49.14(13) . . . . ?
C1 C13 C14 C22 171.02(11) . . . . ?
C1 C13 C14 C21 -70.02(13) . . . . ?
C22 C14 C15 C16 11.89(18) . . . . ?
C13 C14 C15 C16 130.88(12) . . . . ?
C21 C14 C15 C16 -109.20(14) . . . . ?
C22 C14 C15 C20 -166.90(11) . . . . ?
C13 C14 C15 C20 -47.91(14) . . . . ?
C21 C14 C15 C20 72.01(13) . . . . ?
C20 C15 C16 C17 -1.56(17) . . . . ?
C14 C15 C16 C17 179.67(11) . . . . ?
C15 C16 C17 C18 -1.63(17) . . . . ?
C15 C16 C17 C23 175.24(11) . . . . ?
C16 C17 C18 C19 3.06(16) . . . . ?
C23 C17 C18 C19 -173.87(10) . . . . ?
C17 C18 C19 C20 -1.19(15) . . . . ?
C17 C18 C19 P2 175.08(8) . . . . ?
C30 P2 C19 C20 -7.58(11) . . . . ?
C33 P2 C19 C20 -122.28(9) . . . . ?
Rh1 P2 C19 C20 115.19(9) . . . . ?
C30 P2 C19 C18 176.64(7) . . . . ?
C33 P2 C19 C18 61.94(8) . . . . ?
Rh1 P2 C19 C18 -60.60(8) . . . . ?
C1 O2 C20 C19 -133.25(9) . . . . ?
C1 O2 C20 C15 47.71(12) . . . . ?
C18 C19 C20 O2 178.82(9) . . . . ?
P2 C19 C20 O2 3.14(14) . . . . ?
C18 C19 C20 C15 -2.18(15) . . . . ?
P2 C19 C20 C15 -177.86(8) . . . . ?
C16 C15 C20 O2 -177.45(10) . . . . ?
C14 C15 C20 O2 1.44(14) . . . . ?
C16 C15 C20 C19 3.54(16) . . . . ?
C14 C15 C20 C19 -177.57(10) . . . . ?
C8 P1 C24 C26 -63.02(9) . . . . ?
C27 P1 C24 C26 44.87(10) . . . . ?
Rh1 P1 C24 C26 171.87(8) . . . . ?
C8 P1 C24 C25 168.41(7) . . . . ?
C27 P1 C24 C25 -83.70(8) . . . . ?
Rh1 P1 C24 C25 43.30(8) . . . . ?
C8 P1 C27 C29 42.22(9) . . . . ?
C24 P1 C27 C29 -73.22(10) . . . . ?
Rh1 P1 C27 C29 161.74(8) . . . . ?
C8 P1 C27 C28 169.72(9) . . . . ?
C24 P1 C27 C28 54.28(10) . . . . ?
Rh1 P1 C27 C28 -70.76(9) . . . . ?
C19 P2 C30 C32 -68.86(10) . . . . ?
C33 P2 C30 C32 40.28(10) . . . . ?
Rh1 P2 C30 C32 170.00(8) . . . . ?
C19 P2 C30 C31 163.22(7) . . . . ?
C33 P2 C30 C31 -87.64(8) . . . . ?
Rh1 P2 C30 C31 42.08(8) . . . . ?
C19 P2 C33 C35 172.28(8) . . . . ?
C30 P2 C33 C35 54.32(9) . . . . ?
Rh1 P2 C33 C35 -71.90(8) . . . . ?
C19 P2 C33 C34 44.81(9) . . . . ?
C30 P2 C33 C34 -73.14(9) . . . . ?
Rh1 P2 C33 C34 160.64(7) . . . . ?
C40 Rh1 C36 C37 102.58(8) . . . . ?
C39 Rh1 C36 C37 65.37(7) . . . . ?
P2 Rh1 C36 C37 154.68(6) . . . . ?
P1 Rh1 C36 C37 -86.10(7) . . . . ?
C40 Rh1 C36 C41 -2.88(7) . . . . ?
C39 Rh1 C36 C41 -40.10(7) . . . . ?
C37 Rh1 C36 C41 -105.47(11) . . . . ?
P2 Rh1 C36 C41 49.22(11) . . . . ?
P1 Rh1 C36 C41 168.43(7) . . . . ?
C41 C36 C37 C38 -0.10(11) . . . . ?
Rh1 C36 C37 C38 -91.39(7) . . . . ?
C41 C36 C37 Rh1 91.29(7) . . . . ?
C40 Rh1 C37 C36 -65.50(8) . . . . ?
C39 Rh1 C37 C36 -102.48(8) . . . . ?
P2 Rh1 C37 C36 -123.76(12) . . . . ?
P1 Rh1 C37 C36 99.10(7) . . . . ?
C40 Rh1 C37 C38 39.55(7) . . . . ?
C39 Rh1 C37 C38 2.58(7) . . . . ?
C36 Rh1 C37 C38 105.05(10) . . . . ?
P2 Rh1 C37 C38 -18.71(17) . . . . ?
P1 Rh1 C37 C38 -155.85(7) . . . . ?
C36 C37 C38 C39 68.87(11) . . . . ?
Rh1 C37 C38 C39 -3.39(9) . . . . ?
C36 C37 C38 C42 -33.83(10) . . . . ?
Rh1 C37 C38 C42 -106.10(7) . . . . ?
C37 C38 C39 C40 -69.11(11) . . . . ?
C42 C38 C39 C40 33.91(12) . . . . ?
C37 C38 C39 Rh1 3.42(9) . . . . ?
C42 C38 C39 Rh1 106.44(9) . . . . ?
C36 Rh1 C39 C40 66.03(7) . . . . ?
C37 Rh1 C39 C40 102.92(8) . . . . ?
P2 Rh1 C39 C40 -82.65(6) . . . . ?
P1 Rh1 C39 C40 153.92(6) . . . . ?
C40 Rh1 C39 C38 -105.50(10) . . . . ?
C36 Rh1 C39 C38 -39.47(8) . . . . ?
C37 Rh1 C39 C38 -2.58(7) . . . . ?
P2 Rh1 C39 C38 171.85(7) . . . . ?
P1 Rh1 C39 C38 48.42(12) . . . . ?
C38 C39 C40 C41 0.14(12) . . . . ?
Rh1 C39 C40 C41 -91.78(8) . . . . ?
C38 C39 C40 Rh1 91.92(8) . . . . ?
C36 Rh1 C40 C39 -101.82(7) . . . . ?
C37 Rh1 C40 C39 -65.00(7) . . . . ?
P2 Rh1 C40 C39 102.04(6) . . . . ?
P1 Rh1 C40 C39 -133.32(10) . . . . ?
C39 Rh1 C40 C41 104.70(9) . . . . ?
C36 Rh1 C40 C41 2.88(7) . . . . ?
C37 Rh1 C40 C41 39.70(7) . . . . ?
P2 Rh1 C40 C41 -153.26(7) . . . . ?
P1 Rh1 C40 C41 -28.63(15) . . . . ?
C37 C36 C41 C40 -69.13(11) . . . . ?
Rh1 C36 C41 C40 3.80(9) . . . . ?
C37 C36 C41 C42 34.02(11) . . . . ?
Rh1 C36 C41 C42 106.95(8) . . . . ?
C39 C40 C41 C36 68.89(11) . . . . ?
Rh1 C40 C41 C36 -3.82(9) . . . . ?
C39 C40 C41 C42 -34.21(12) . . . . ?
Rh1 C40 C41 C42 -106.92(8) . . . . ?
C36 C41 C42 C38 -51.60(11) . . . . ?
C40 C41 C42 C38 52.01(11) . . . . ?
C39 C38 C42 C41 -51.66(11) . . . . ?
C37 C38 C42 C41 51.58(10) . . . . ?
Cl3A C1SA Cl2" Cl1" 113.5(3) . . . . ?
Cl1A C1SA Cl2" Cl1" -0.3(2) . . . . ?
Cl2A C1SA Cl2" Cl1" -138.5(8) . . . . ?
Cl3" C1SA Cl2" Cl1" 127.0(4) . . . . ?
Cl3A C1SA Cl1" Cl2" -107.7(4) . . . . ?
Cl1A C1SA Cl1" Cl2" 178.5(13) . . . . ?
Cl2A C1SA Cl1" Cl2" 12.5(3) . . . . ?
Cl3" C1SA Cl1" Cl2" -100.8(6) . . . . ?
